data_4075185
loop_
_publ_author_name
'Herrmann, Wolfgang A.'
'Baskakov, Denys'
'Herdtweck, Eberhardt'
'Hoffmann, Stephan D.'
'Bunlaksananusorn, Tanasri'
'Rampf, Florian'
'Rodefeld, Lars'

_publ_section_title
;
 Chiral N-Heterocyclic Carbene Ligands Derived from
 2,2&#x2018;-Bipiperidine and Partially Reduced Biisoquinoline:&#x00A0;
 Rhodium and Iridium Complexes in Asymmetric Catalysis&#x2020;
;
_journal_issue 10
_journal_name_full Organometallics
_journal_page_first 2449
_journal_paper_doi 10.1021/om060098b
_journal_volume 25
_journal_year 2006
_chemical_absolute_configuration ad
_chemical_formula_moiety 'C27 H30 Cl Ir N2'
_chemical_formula_sum 'C27 H30 Cl Ir N2'
_chemical_formula_weight 610.20
_chemical_name_systematic ?
_space_group_IT_number 19
_symmetry_cell_setting orthorhombic
_symmetry_Int_Tables_number 19
_symmetry_space_group_name_Hall 'P 2ac 2ab'
_symmetry_space_group_name_H-M 'P 21 21 21'
_atom_sites_solution_hydrogens geom
_atom_sites_solution_primary direct
_atom_sites_solution_secondary difmap
_cell_angle_alpha 90
_cell_angle_beta 90
_cell_angle_gamma 90
_cell_formula_units_Z 4
_cell_length_a 7.8469(1)
_cell_length_b 14.3361(1)
_cell_length_c 19.9183(1)
_cell_measurement_reflns_used 34443
_cell_measurement_temperature 173(1)
_cell_measurement_theta_max 25.30
_cell_measurement_theta_min 3.13
_cell_volume 2240.69(3)
_computing_cell_refinement 'CrysAlis (Oxford, 2005)'
_computing_data_collection 'CrysAlis (Oxford, 2005)'
_computing_data_reduction 'CrysAlis (Oxford, 2005)'
_computing_molecular_graphics 'PLATON (Spek, 2005)'
_computing_publication_material 'PLATON (Spek, 2005)'
_computing_structure_refinement 'SHELXL-97 (Sheldrick, 1998)'
_computing_structure_solution 'SIR92 (Altomare, 1994)'
_diffrn_ambient_temperature 173(1)
_diffrn_detector 'CCD plate'
_diffrn_detector_area_resol_mean 16.0
_diffrn_measured_fraction_theta_full 0.999
_diffrn_measured_fraction_theta_max 0.999
_diffrn_measurement_device '\k-geometry diffractometer'
_diffrn_measurement_device_type 'Xcalibur \k-CCD diffractometer'
_diffrn_measurement_method 'phi- and omega-rotation'
_diffrn_radiation_monochromator graphite
_diffrn_radiation_source 'sealed tube'
_diffrn_radiation_type 'Mo K\a'
_diffrn_radiation_wavelength 0.71073
_diffrn_reflns_av_R_equivalents 0.0417
_diffrn_reflns_av_sigmaI/netI 0.0137
_diffrn_reflns_limit_h_max 9
_diffrn_reflns_limit_h_min -9
_diffrn_reflns_limit_k_max 17
_diffrn_reflns_limit_k_min -17
_diffrn_reflns_limit_l_max 23
_diffrn_reflns_limit_l_min -23
_diffrn_reflns_number 62018
_diffrn_reflns_theta_full 25.30
_diffrn_reflns_theta_max 25.30
_diffrn_reflns_theta_min 3.13
_diffrn_standards_decay_% 0
_exptl_absorpt_coefficient_mu 6.096
_exptl_absorpt_correction_T_max 0.608
_exptl_absorpt_correction_T_min 0.159
_exptl_absorpt_correction_type multi-scan
_exptl_absorpt_process_details
;
 Absorption correction during scaling procedure(Oxford, 2005).
;
_exptl_crystal_colour orange
_exptl_crystal_density_diffrn 1.809
_exptl_crystal_density_meas ?
_exptl_crystal_density_method none
_exptl_crystal_description fragment
_exptl_crystal_F_000 1200
_exptl_crystal_size_max 0.46
_exptl_crystal_size_mid 0.20
_exptl_crystal_size_min 0.08
_refine_diff_density_max 2.413
_refine_diff_density_min -1.190
_refine_diff_density_rms 0.134
_refine_ls_abs_structure_details 'Flack H D (1983), Acta Cryst. A39, 876-881'
_refine_ls_abs_structure_Flack -0.031(11)
_refine_ls_extinction_method none
_refine_ls_goodness_of_fit_ref 1.204
_refine_ls_hydrogen_treatment constr
_refine_ls_matrix_type full
_refine_ls_number_parameters 280
_refine_ls_number_reflns 4086
_refine_ls_number_restraints 0
_refine_ls_restrained_S_all 1.204
_refine_ls_R_factor_all 0.0326
_refine_ls_R_factor_gt 0.0319
_refine_ls_shift/su_max 0.001
_refine_ls_shift/su_mean 0.000
_refine_ls_structure_factor_coef Fsqd
_refine_ls_weighting_details 'calc w=1/[\s^2^(Fo^2^)+(0.0091P)^2^+14.7496P] where P=(Fo^2^+2Fc^2^)/3'
_refine_ls_weighting_scheme calc
_refine_ls_wR_factor_gt 0.0646
_refine_ls_wR_factor_ref 0.0652
_reflns_number_gt 3997
_reflns_number_total 4086
_reflns_threshold_expression I>2\s(I)
_cod_data_source_file om060098bsi20060201_054526.cif
_cod_data_source_block BASG-1043-173
_cod_depositor_comments
;
The following automatic conversions were performed:

'_symmetry_cell_setting' value 'Orthorhombic' changed to
'orthorhombic' according to
/home/saulius/struct/CIF-dictionaries/cif_core.dic dictionary named
'cif_core.dic' version 2.4.1 from 2010-06-29.

Automatic conversion script
Id: cif_fix_values 1715 2011-07-08 13:25:40Z adriana 

The following automatic conversions were performed:

'_exptl_crystal_density_meas' value 'none' was changed to '?' - the
value is perceived as not measured.

Automatic conversion script
Id: cif_fix_values 3008 2015-01-20 13:52:24Z robertas 
;
_cod_database_code 4075185

loop_
_symmetry_equiv_pos_as_xyz
x,y,z
1/2-x,-y,1/2+z
1/2+x,1/2-y,-z
-x,1/2+y,1/2-z

loop_
_atom_site_aniso_label
_atom_site_aniso_U_11
_atom_site_aniso_U_22
_atom_site_aniso_U_33
_atom_site_aniso_U_23
_atom_site_aniso_U_13
_atom_site_aniso_U_12
Ir 0.0228(1) 0.0239(1) 0.0222(1) 0.0037(1) -0.0032(1) -0.0006(1)
Cl 0.0195(7) 0.0339(8) 0.0288(8) 0.0069(8) 0.0018(6) -0.0014(8)
N1 0.032(3) 0.021(3) 0.022(3) -0.001(2) -0.004(3) -0.001(3)
N2 0.032(3) 0.023(3) 0.024(3) -0.008(2) -0.008(2) 0.010(2)
C1 0.019(3) 0.027(3) 0.029(3) 0.005(3) 0.008(3) -0.001(3)
C2 0.046(5) 0.023(4) 0.025(4) -0.001(3) -0.003(3) 0.001(3)
C3 0.044(4) 0.025(4) 0.023(4) 0.001(3) 0.003(3) 0.004(3)
C4 0.030(4) 0.032(4) 0.022(4) 0.003(3) -0.003(3) 0.000(3)
C5 0.027(4) 0.029(4) 0.021(3) 0.003(3) 0.000(3) 0.001(3)
C6 0.029(4) 0.020(3) 0.023(3) 0.000(3) -0.001(3) 0.001(3)
C7 0.029(4) 0.022(3) 0.020(3) 0.002(3) -0.005(3) 0.003(3)
C8 0.032(4) 0.027(4) 0.020(3) -0.004(3) 0.000(3) 0.000(3)
C9 0.033(4) 0.025(4) 0.029(4) -0.003(3) 0.001(3) 0.002(3)
C10 0.042(5) 0.024(4) 0.031(4) 0.001(3) -0.003(4) 0.000(3)
C11 0.035(4) 0.023(3) 0.035(4) -0.003(3) -0.008(4) 0.012(4)
C12 0.029(4) 0.049(5) 0.040(5) 0.016(4) -0.003(3) -0.012(3)
C13 0.029(4) 0.051(5) 0.032(4) 0.000(3) -0.006(3) -0.007(3)
C14 0.033(4) 0.059(5) 0.043(5) -0.011(4) 0.003(4) 0.014(4)
C15 0.070(7) 0.092(8) 0.040(5) 0.009(5) 0.005(5) 0.064(6)
C16 0.029(4) 0.043(4) 0.026(3) 0.006(4) -0.004(3) 0.021(4)
C17 0.022(3) 0.044(5) 0.019(3) 0.006(3) -0.006(3) -0.004(3)
C18 0.058(6) 0.077(7) 0.034(5) 0.000(5) -0.011(4) -0.043(5)
C19 0.056(5) 0.055(5) 0.042(5) 0.014(4) -0.010(4) -0.033(4)
C20 0.043(5) 0.027(4) 0.035(4) 0.006(3) 0.000(4) 0.000(3)
C21 0.059(6) 0.037(4) 0.028(4) 0.013(3) -0.004(4) -0.005(4)
C22 0.063(6) 0.037(4) 0.022(4) 0.008(3) -0.001(4) -0.001(4)
C23 0.047(5) 0.028(4) 0.025(4) 0.002(3) -0.003(3) 0.000(3)
C24 0.040(4) 0.027(4) 0.031(4) -0.002(3) -0.007(3) -0.002(4)
C25 0.040(5) 0.044(4) 0.036(4) -0.007(4) -0.010(3) -0.004(4)
C26 0.044(6) 0.042(5) 0.047(5) -0.010(4) -0.004(4) -0.013(4)
C27 0.044(5) 0.027(4) 0.048(5) 0.000(3) 0.002(4) -0.007(4)

loop_
_atom_site_label
_atom_site_type_symbol
_atom_site_thermal_displace_type
_atom_site_fract_x
_atom_site_fract_y
_atom_site_fract_z
_atom_site_occupancy
_atom_site_U_iso_or_equiv
_atom_site_calc_flag
_atom_site_refinement_flags
Ir Ir Uani 0.30974(3) 0.53901(2) 0.26221(1) 1.000 0.0230(1) . .
Cl Cl Uani 0.05627(19) 0.53700(14) 0.32619(8) 1.000 0.0274(4) . .
N1 N Uani 0.0746(8) 0.6216(4) 0.1588(3) 1.000 0.0250(17) . .
N2 N Uani 0.1506(7) 0.4816(4) 0.1302(3) 1.000 0.0263(17) . .
C1 C Uani 0.1732(9) 0.5487(5) 0.1765(3) 1.000 0.0250(17) . .
C2 C Uani 0.0755(11) 0.7131(5) 0.1906(4) 1.000 0.031(3) . .
C3 C Uani -0.0543(11) 0.7771(5) 0.1578(3) 1.000 0.031(2) . .
C4 C Uani -0.0397(10) 0.7731(5) 0.0820(3) 1.000 0.028(2) . .
C5 C Uani -0.0271(9) 0.6855(5) 0.0527(3) 1.000 0.026(2) . .
C6 C Uani -0.0334(9) 0.6031(4) 0.0993(3) 1.000 0.0240(19) . .
C7 C Uani 0.0358(9) 0.5080(4) 0.0749(3) 1.000 0.0237(19) . .
C8 C Uani -0.0977(9) 0.4344(5) 0.0624(3) 1.000 0.026(2) . .
C9 C Uani -0.0901(10) 0.3473(5) 0.0946(4) 1.000 0.029(2) . .
C10 C Uani 0.0473(11) 0.3245(5) 0.1447(4) 1.000 0.032(3) . .
C11 C Uani 0.2051(11) 0.3849(5) 0.1349(4) 1.000 0.031(2) . .
C12 C Uani 0.5226(10) 0.6072(6) 0.2214(4) 1.000 0.039(3) . .
C13 C Uani 0.5369(10) 0.5102(6) 0.2072(4) 1.000 0.037(3) . .
C14 C Uani 0.6573(9) 0.4466(6) 0.2433(4) 1.000 0.045(3) . .
C15 C Uani 0.5934(14) 0.4105(8) 0.3095(5) 1.000 0.067(4) . .
C16 C Uani 0.4522(9) 0.4671(6) 0.3399(3) 1.000 0.033(2) . .
C17 C Uani 0.4532(9) 0.5603(5) 0.3561(3) 1.000 0.028(2) . .
C18 C Uani 0.6063(13) 0.6206(8) 0.3438(4) 1.000 0.056(3) . .
C19 C Uani 0.6219(12) 0.6580(6) 0.2743(4) 1.000 0.051(3) . .
C20 C Uani -0.0371(11) 0.8531(5) 0.0419(4) 1.000 0.035(3) . .
C21 C Uani -0.0229(12) 0.8444(6) -0.0273(4) 1.000 0.041(3) . .
C22 C Uani -0.0106(12) 0.7571(6) -0.0562(4) 1.000 0.041(3) . .
C23 C Uani -0.0129(10) 0.6770(5) -0.0171(4) 1.000 0.033(3) . .
C24 C Uani -0.2286(9) 0.4522(5) 0.0170(3) 1.000 0.033(2) . .
C25 C Uani -0.3534(10) 0.3866(6) 0.0038(4) 1.000 0.040(3) . .
C26 C Uani -0.3468(11) 0.3005(6) 0.0357(4) 1.000 0.044(3) . .
C27 C Uani -0.2166(11) 0.2816(5) 0.0807(4) 1.000 0.040(3) . .
H21 H Uiso 0.19050 0.74090 0.18680 1.000 0.0380 calc R
H22 H Uiso 0.04840 0.70630 0.23890 1.000 0.0380 calc R
H31 H Uiso -0.17060 0.75810 0.17140 1.000 0.0370 calc R
H32 H Uiso -0.03550 0.84190 0.17320 1.000 0.0370 calc R
H61 H Uiso -0.15370 0.59440 0.11470 1.000 0.0290 calc R
H71 H Uiso 0.10410 0.51750 0.03300 1.000 0.0280 calc R
H101 H Uiso 0.07930 0.25800 0.14020 1.000 0.0390 calc R
H102 H Uiso 0.00260 0.33410 0.19070 1.000 0.0390 calc R
H111 H Uiso 0.28400 0.37700 0.17330 1.000 0.0370 calc R
H112 H Uiso 0.26530 0.36630 0.09330 1.000 0.0370 calc R
H121 H Uiso 0.44410 0.64240 0.19540 1.000 0.0470 calc R
H131 H Uiso 0.46660 0.48450 0.17300 1.000 0.0440 calc R
H141 H Uiso 0.76560 0.48040 0.25110 1.000 0.0540 calc R
H142 H Uiso 0.68270 0.39270 0.21390 1.000 0.0540 calc R
H151 H Uiso 0.55280 0.34570 0.30320 1.000 0.0810 calc R
H152 H Uiso 0.68990 0.40860 0.34150 1.000 0.0810 calc R
H161 H Uiso 0.34940 0.43450 0.34900 1.000 0.0390 calc R
H171 H Uiso 0.35440 0.58730 0.37570 1.000 0.0340 calc R
H181 H Uiso 0.60260 0.67390 0.37550 1.000 0.0680 calc R
H182 H Uiso 0.70990 0.58400 0.35420 1.000 0.0680 calc R
H191 H Uiso 0.74370 0.65710 0.26140 1.000 0.0610 calc R
H192 H Uiso 0.58460 0.72400 0.27450 1.000 0.0610 calc R
H201 H Uiso -0.04490 0.91310 0.06190 1.000 0.0420 calc R
H211 H Uiso -0.02170 0.89850 -0.05480 1.000 0.0500 calc R
H221 H Uiso -0.00040 0.75180 -0.10350 1.000 0.0490 calc R
H231 H Uiso -0.00500 0.61730 -0.03740 1.000 0.0400 calc R
H241 H Uiso -0.23230 0.51070 -0.00540 1.000 0.0390 calc R
H251 H Uiso -0.44290 0.40030 -0.02670 1.000 0.0480 calc R
H261 H Uiso -0.43120 0.25470 0.02670 1.000 0.0540 calc R
H271 H Uiso -0.21340 0.22270 0.10250 1.000 0.0470 calc R

loop_
_atom_type_symbol
_atom_type_description
_atom_type_scat_dispersion_real
_atom_type_scat_dispersion_imag
_atom_type_scat_source
N N 0.0061 0.0033 'International Tables Vol C Tables 4.2.6.8 and 6.1.1.4'
Ir Ir -1.4442 7.9887 'International Tables Vol C Tables 4.2.6.8 and 6.1.1.4'
Cl Cl 0.1484 0.1585 'International Tables Vol C Tables 4.2.6.8 and 6.1.1.4'
H H 0.0000 0.0000 'International Tables Vol C Tables 4.2.6.8 and 6.1.1.4'
C C 0.0033 0.0016 'International Tables Vol C Tables 4.2.6.8 and 6.1.1.4'

loop_
_geom_angle_atom_site_label_1
_geom_angle_atom_site_label_2
_geom_angle_atom_site_label_3
_geom_angle
_geom_angle_publ_flag
Cl Ir C1 90.6(2) yes
Cl Ir C12 152.2(2) yes
Cl Ir C13 168.1(2) yes
Cl Ir C16 92.48(18) yes
Cl Ir C17 88.51(18) yes
C1 Ir C12 93.6(3) yes
C1 Ir C13 91.3(3) yes
C1 Ir C16 155.3(3) yes
C1 Ir C17 168.1(3) yes
C12 Ir C13 39.3(3) yes
C12 Ir C16 95.0(3) yes
C12 Ir C17 81.8(3) yes
C13 Ir C16 81.0(3) yes
C13 Ir C17 92.1(3) yes
C16 Ir C17 36.6(3) yes
C1 N1 C2 125.6(6) yes
C1 N1 C6 113.5(5) yes
C2 N1 C6 120.8(6) yes
C1 N2 C7 114.2(5) yes
C1 N2 C11 126.8(6) yes
C7 N2 C11 118.3(6) yes
Ir C1 N1 125.4(5) yes
Ir C1 N2 126.9(5) yes
N1 C1 N2 107.5(6) yes
N1 C2 C3 110.7(6) yes
C2 C3 C4 110.8(6) no
C3 C4 C5 117.3(6) no
C3 C4 C20 122.7(6) no
C5 C4 C20 120.1(6) no
C4 C5 C6 116.7(5) no
C4 C5 C23 120.1(6) no
C6 C5 C23 123.2(6) no
N1 C6 C5 109.6(5) yes
N1 C6 C7 102.0(5) yes
C5 C6 C7 119.2(5) no
N2 C7 C6 101.9(5) yes
N2 C7 C8 111.6(5) yes
C6 C7 C8 115.2(6) no
C7 C8 C9 121.1(6) no
C7 C8 C24 119.5(6) no
C9 C8 C24 119.4(7) no
C8 C9 C10 121.7(7) no
C8 C9 C27 118.6(7) no
C10 C9 C27 119.6(7) no
C9 C10 C11 112.0(6) no
N2 C11 C10 108.1(6) yes
Ir C12 C13 71.6(5) yes
Ir C12 C19 111.6(5) yes
C13 C12 C19 125.0(7) no
Ir C13 C12 69.1(5) yes
Ir C13 C14 113.5(5) yes
C12 C13 C14 123.3(7) no
C13 C14 C15 114.9(7) no
C14 C15 C16 114.5(8) no
Ir C16 C15 110.5(5) yes
Ir C16 C17 73.1(4) yes
C15 C16 C17 128.0(7) no
Ir C17 C16 70.3(4) yes
Ir C17 C18 110.5(5) yes
C16 C17 C18 121.8(7) no
C17 C18 C19 115.2(7) no
C12 C19 C18 115.8(8) no
C4 C20 C21 119.7(7) no
C20 C21 C22 120.1(7) no
C21 C22 C23 121.0(7) no
C5 C23 C22 119.1(7) no
C8 C24 C25 121.4(7) no
C24 C25 C26 119.4(7) no
C25 C26 C27 119.8(8) no
C9 C27 C26 121.4(7) no
N1 C2 H21 109.51 no
N1 C2 H22 109.44 no
C3 C2 H21 109.60 no
C3 C2 H22 109.48 no
H21 C2 H22 108.05 no
C2 C3 H31 109.53 no
C2 C3 H32 109.51 no
C4 C3 H31 109.38 no
C4 C3 H32 109.46 no
H31 C3 H32 108.11 no
N1 C6 H61 108.48 no
C5 C6 H61 108.56 no
C7 C6 H61 108.54 no
N2 C7 H71 109.33 no
C6 C7 H71 109.28 no
C8 C7 H71 109.24 no
C9 C10 H101 109.32 no
C9 C10 H102 109.23 no
C11 C10 H101 109.24 no
C11 C10 H102 109.10 no
H101 C10 H102 107.90 no
N2 C11 H111 110.04 no
N2 C11 H112 110.07 no
C10 C11 H111 110.13 no
C10 C11 H112 109.99 no
H111 C11 H112 108.49 no
Ir C12 H121 86.71 no
C13 C12 H121 117.50 no
C19 C12 H121 117.52 no
Ir C13 H131 87.61 no
C12 C13 H131 118.37 no
C14 C13 H131 118.31 no
C13 C14 H141 108.59 no
C13 C14 H142 108.57 no
C15 C14 H141 108.49 no
C15 C14 H142 108.51 no
H141 C14 H142 107.57 no
C14 C15 H151 108.62 no
C14 C15 H152 108.61 no
C16 C15 H151 108.71 no
C16 C15 H152 108.65 no
H151 C15 H152 107.57 no
Ir C16 H161 86.12 no
C15 C16 H161 115.97 no
C17 C16 H161 116.00 no
Ir C17 H171 89.33 no
C16 C17 H171 119.19 no
C18 C17 H171 119.05 no
C17 C18 H181 108.46 no
C17 C18 H182 108.55 no
C19 C18 H181 108.47 no
C19 C18 H182 108.54 no
H181 C18 H182 107.42 no
C12 C19 H191 108.24 no
C12 C19 H192 108.26 no
C18 C19 H191 108.42 no
C18 C19 H192 108.41 no
H191 C19 H192 107.39 no
C4 C20 H201 120.16 no
C21 C20 H201 120.19 no
C20 C21 H211 120.01 no
C22 C21 H211 119.94 no
C21 C22 H221 119.51 no
C23 C22 H221 119.49 no
C5 C23 H231 120.46 no
C22 C23 H231 120.44 no
C8 C24 H241 119.29 no
C25 C24 H241 119.29 no
C24 C25 H251 120.33 no
C26 C25 H251 120.28 no
C25 C26 H261 120.13 no
C27 C26 H261 120.07 no
C9 C27 H271 119.36 no
C26 C27 H271 119.27 no

loop_
_geom_bond_atom_site_label_1
_geom_bond_atom_site_label_2
_geom_bond_distance
_geom_bond_publ_flag
Ir Cl 2.3624(15) yes
Ir C1 2.020(6) yes
Ir C12 2.099(8) yes
Ir C13 2.133(8) yes
Ir C16 2.170(7) yes
Ir C17 2.204(6) yes
N1 C1 1.347(9) yes
N1 C2 1.457(9) yes
N1 C6 1.481(9) yes
N2 C1 1.344(9) yes
N2 C7 1.472(9) yes
N2 C11 1.454(9) yes
C2 C3 1.519(11) no
C3 C4 1.515(8) no
C4 C5 1.388(10) no
C4 C20 1.398(10) no
C5 C6 1.503(9) no
C5 C23 1.400(10) no
C6 C7 1.546(8) no
C7 C8 1.508(10) no
C8 C9 1.405(10) no
C8 C24 1.392(9) no
C9 C10 1.505(11) no
C9 C27 1.396(11) no
C10 C11 1.524(12) no
C12 C13 1.424(12) no
C12 C19 1.499(12) no
C13 C14 1.497(11) no
C14 C15 1.503(13) no
C15 C16 1.501(13) no
C16 C17 1.375(11) no
C17 C18 1.500(13) no
C18 C19 1.490(12) no
C20 C21 1.389(11) no
C21 C22 1.381(12) no
C22 C23 1.388(11) no
C24 C25 1.383(11) no
C25 C26 1.389(12) no
C26 C27 1.386(12) no
C2 H21 0.9894 no
C2 H22 0.9901 no
C3 H31 0.9902 no
C3 H32 0.9894 no
C6 H61 1.0004 no
C7 H71 1.0012 no
C10 H101 0.9899 no
C10 H102 0.9907 no
C11 H111 0.9905 no
C11 H112 0.9904 no
C12 H121 0.9499 no
C13 H131 0.9508 no
C14 H141 0.9905 no
C14 H142 0.9898 no
C15 H151 0.9901 no
C15 H152 0.9901 no
C16 H161 0.9497 no
C17 H171 0.9504 no
C18 H181 0.9917 no
C18 H182 0.9895 no
C19 H191 0.9898 no
C19 H192 0.9904 no
C20 H201 0.9499 no
C21 H211 0.9496 no
C22 H221 0.9486 no
C23 H231 0.9486 no
C24 H241 0.9504 no
C25 H251 0.9491 no
C26 H261 0.9497 no
C27 H271 0.9498 no
